data_7003473
loop_
_publ_author_name
'Crossland, Clare J.'
'Evans, Ivana Radosavljevi\'c'
'Evans, John S. O.'

_publ_section_title
;
 Structural chemistry of (PPh4)2M(WS4)2 materials
;
_journal_issue 12
_journal_name_full 'Dalton Transactions'
_journal_page_first 1597
_journal_page_last 1601
_journal_paper_doi 10.1039/b716407f
_journal_year 2008
_chemical_formula_sum 'C48 H40 Ni P2 S8 W2'
_space_group_IT_number 2
_symmetry_space_group_name_Hall '-P 1'
_symmetry_space_group_name_H-M 'P -1'
_cell_angle_alpha 65.8137(14)
_cell_angle_beta 83.7511(14)
_cell_angle_gamma 69.5711(14)
_cell_length_a 9.37308(20)
_cell_length_b 12.49505(27)
_cell_length_c 12.51894(26)
_cell_volume 1252.36(5)
_cod_data_source_file b716407f.txt
_cod_data_source_block 1
_cod_original_cell_volume 1252.358(49)
_cod_database_code 7003473

loop_
_symmetry_equiv_pos_as_xyz
'-x, -y, -z'
'x, y, z'

loop_
_atom_site_label
_atom_site_type_symbol
_atom_site_symmetry_multiplicity
_atom_site_fract_x
_atom_site_fract_y
_atom_site_fract_z
_atom_site_occupancy
_atom_site_B_iso_or_equiv
Ni1 Ni 0 0 0 0 1 10.19(12)
W1 W 0 -0.09532(34) 0.26089(30) -0.12355(29) 1 10.19(12)
S1 S 0 -0.2267(17) 0.1422(14) -0.0568(12) 1 10.19(12)
S2 S 0 0.1349(15) 0.1297(12) -0.0848(11) 1 10.19(12)
S3 S 0 -0.1081(14) 0.3546(13) -0.0212(10) 1 10.19(12)
S4 S 0 -0.1366(16) 0.3747(13) -0.3086(11) 1 10.19(12)
P1 P 0 0.5781482 0.2442689 0.3394991 1 12.05(32)
C11 C 0 0.5258962 0.475662 0.1550186 1 12.05(32)
C12 C 0 0.5615078 0.5819636 0.08550252 1 12.05(32)
C13 C 0 0.7557203 0.3957675 0.2728328 1 12.05(32)
C14 C 0 0.7913319 0.5020691 0.2033167 1 12.05(32)
C15 C 0 0.6230024 0.3825639 0.2486838 1 12.05(32)
C16 C 0 0.6942257 0.5951671 0.1096516 1 12.05(32)
C21 C 0 0.4741246 0.1369029 0.2239614 1 12.05(32)
C22 C 0 0.3653535 0.127096 0.1646604 1 12.05(32)
C23 C 0 0.2891983 0.3184838 0.24216 1 12.05(32)
C24 C 0 0.1804272 0.3086768 0.182859 1 12.05(32)
C25 C 0 0.4360471 0.2325968 0.2627112 1 12.05(32)
C26 C 0 0.2185047 0.2129829 0.1441092 1 12.05(32)
C31 C 0 0.9071869 -0.09083622 0.5044038 1 12.05(32)
C32 C 0 0.7765187 0.0132192 0.4815168 1 12.05(32)
C33 C 0 0.9791479 -0.00364128 0.3049023 1 12.05(32)
C35 C 0 1.008502 -0.09926646 0.4160966 1 12.05(32)
C34 C 0 0.8484796 0.1004141 0.2820153 1 12.05(32)
C36 C 0 0.747165 0.1088444 0.3703226 1 12.05(32)
C41 C 0 0.3339508 0.2124368 0.6332736 1 12.05(32)
C42 C 0 0.3900837 0.2060937 0.5277972 1 12.05(32)
C43 C 0 0.5104073 0.3127334 0.6357128 1 12.05(32)
C44 C 0 0.5665401 0.3063903 0.5302365 1 12.05(32)
C45 C 0 0.3941126 0.2657567 0.6872314 1 12.05(32)
C46 C 0 0.5063783 0.2530704 0.4762787 1 12.05(32)
H11 H 0 0.4306066 0.466182 0.1376799 1 12.05(32)
H12 H 0 0.4917869 0.6488066 0.01825229 1 12.05(32)
H13 H 0 0.8254412 0.3289244 0.3400831 1 12.05(32)
H14 H 0 0.8866214 0.511549 0.2206554 1 12.05(32)
H16 H 0 0.7197943 0.6714901 0.05974003 1 12.05(32)
H21 H 0 0.5795599 0.07523731 0.2387168 1 12.05(32)
H22 H 0 0.3926926 0.0583891 0.1368386 1 12.05(32)
H23 H 0 0.2618592 0.3871907 0.2699819 1 12.05(32)
H24 H 0 0.0749919 0.3703425 0.1681036 1 12.05(32)
H26 H 0 0.1404086 0.2059417 0.1015319 1 12.05(32)
H31 H 0 0.9282624 -0.1594937 0.5842397 1 12.05(32)
H32 H 0 0.7037762 0.01927199 0.5449202 1 12.05(32)
H33 H 0 1.05189 -0.009694071 0.2414989 1 12.05(32)
H34 H 0 0.8274041 0.1690716 0.2021794 1 12.05(32)
H35 H 0 1.102319 -0.1739767 0.4325291 1 12.05(32)
H41 H 0 0.2504529 0.1787082 0.6702631 1 12.05(32)
H42 H 0 0.3468884 0.1678108 0.4890563 1 12.05(32)
H43 H 0 0.5536026 0.3510164 0.6744537 1 12.05(32)
H44 H 0 0.650038 0.3401189 0.4932469 1 12.05(32)
H45 H 0 0.35381 0.270311 0.7629619 1 12.05(32)
